data_4326142
loop_
_publ_author_name
'Hongsui Sun'
'Jamie S. Ritch'
'Paul G. Hayes'

_publ_section_title
;
 Toward Stereoselective Lactide Polymerization Catalysts: Cationic Zinc
 Complexes Supported by a Chiral Phosphinimine Scaffold
;
_journal_name_full 'Inorganic Chemistry'
_journal_page_first 8063
_journal_page_last 8072
_journal_paper_doi 10.1021/ic201139b
_journal_volume 50
_journal_year 2011
_chemical_formula_sum 'C28 H26 N O P'
_chemical_formula_weight 423.47
_chemical_name_systematic
; 
 ? 
;
_space_group_IT_number 2
_symmetry_cell_setting triclinic
_symmetry_space_group_name_Hall '-P 1'
_symmetry_space_group_name_H-M 'P -1'
_atom_sites_solution_hydrogens geom
_atom_sites_solution_primary direct
_atom_sites_solution_secondary difmap
_audit_creation_method SHELXL-97
_cell_angle_alpha 81.4170(10)
_cell_angle_beta 77.1650(10)
_cell_angle_gamma 84.3270(10)
_cell_formula_units_Z 2
_cell_length_a 8.8919(9)
_cell_length_b 9.5874(10)
_cell_length_c 13.7484(14)
_cell_measurement_reflns_used 9908
_cell_measurement_temperature 173(2)
_cell_measurement_theta_max 27.56
_cell_measurement_theta_min 2.35
_cell_volume 1127.3(2)
_computing_cell_refinement 'Bruker SMART'
_computing_data_collection 'Bruker SMART'
_computing_data_reduction 'Bruker SAINT'
_computing_molecular_graphics 'Bruker SHELXTL'
_computing_publication_material 'Bruker SHELXTL'
_computing_structure_refinement 'SHELXL-97 (Sheldrick, 1997)'
_computing_structure_solution 'SHELXS-97 (Sheldrick, 1990)'
_diffrn_ambient_temperature 173(2)
_diffrn_measured_fraction_theta_full 0.997
_diffrn_measured_fraction_theta_max 0.985
_diffrn_measurement_device_type 'CCD area detector'
_diffrn_measurement_method 'phi and omega scans'
_diffrn_radiation_monochromator graphite
_diffrn_radiation_source 'fine-focus sealed tube'
_diffrn_radiation_type MoK\a
_diffrn_radiation_wavelength 0.71073
_diffrn_reflns_av_R_equivalents 0.0362
_diffrn_reflns_av_sigmaI/netI 0.0308
_diffrn_reflns_limit_h_max 11
_diffrn_reflns_limit_h_min -11
_diffrn_reflns_limit_k_max 12
_diffrn_reflns_limit_k_min -12
_diffrn_reflns_limit_l_max 17
_diffrn_reflns_limit_l_min -17
_diffrn_reflns_number 13151
_diffrn_reflns_theta_full 25.00
_diffrn_reflns_theta_max 27.56
_diffrn_reflns_theta_min 2.15
_exptl_absorpt_coefficient_mu 0.142
_exptl_absorpt_correction_T_max 0.7456
_exptl_absorpt_correction_T_min 0.7018
_exptl_absorpt_correction_type multi-scan
_exptl_absorpt_process_details 'Blessing, R. H. (1995) Acta Cryst. A51, 33-38'
_exptl_crystal_colour colourless
_exptl_crystal_density_diffrn 1.248
_exptl_crystal_description prism
_exptl_crystal_F_000 448
_exptl_crystal_size_max 0.437
_exptl_crystal_size_mid 0.227
_exptl_crystal_size_min 0.136
_refine_diff_density_max 0.339
_refine_diff_density_min -0.287
_refine_diff_density_rms 0.042
_refine_ls_extinction_method none
_refine_ls_goodness_of_fit_ref 1.041
_refine_ls_hydrogen_treatment constr
_refine_ls_matrix_type full
_refine_ls_number_parameters 284
_refine_ls_number_reflns 5142
_refine_ls_number_restraints 0
_refine_ls_restrained_S_all 1.041
_refine_ls_R_factor_all 0.0396
_refine_ls_R_factor_gt 0.0353
_refine_ls_shift/su_max 0.001
_refine_ls_shift/su_mean 0.000
_refine_ls_structure_factor_coef Fsqd
_refine_ls_weighting_details 'calc w=1/[\s^2^(Fo^2^)+(0.0529P)^2^+0.3132P] where P=(Fo^2^+2Fc^2^)/3'
_refine_ls_weighting_scheme calc
_refine_ls_wR_factor_gt 0.0981
_refine_ls_wR_factor_ref 0.1017
_reflns_number_gt 4566
_reflns_number_total 5142
_reflns_threshold_expression >2sigma(I)
_cod_data_source_file ic201139b_si_002_3.cif
_cod_data_source_block compound8
_cod_database_code 4326142

loop_
_symmetry_equiv_pos_as_xyz
'x, y, z'
'-x, -y, -z'

loop_
_atom_site_label
_atom_site_type_symbol
_atom_site_fract_x
_atom_site_fract_y
_atom_site_fract_z
_atom_site_U_iso_or_equiv
_atom_site_adp_type
_atom_site_occupancy
_atom_site_symmetry_multiplicity
_atom_site_calc_flag
_atom_site_refinement_flags
P1 P 0.36306(3) 0.32999(3) 0.38698(2) 0.02075(9) Uani 1 1 d .
C1 C 0.26533(15) 0.49015(13) 0.43068(10) 0.0282(3) Uani 1 1 d .
H1A H 0.1534 0.4813 0.4465 0.042 Uiso 1 1 calc R
H1B H 0.2908 0.5703 0.3781 0.042 Uiso 1 1 calc R
H1C H 0.2987 0.5059 0.4913 0.042 Uiso 1 1 calc R
C2 C 0.31308(13) 0.32013(13) 0.26765(9) 0.0230(2) Uani 1 1 d .
C7 C 0.32194(13) 0.43364(13) 0.19060(9) 0.0238(2) Uani 1 1 d .
C3 C 0.26563(14) 0.19557(14) 0.24623(10) 0.0282(3) Uani 1 1 d .
H3 H 0.2581 0.1146 0.2958 0.034 Uiso 1 1 calc R
C6 C 0.28443(14) 0.42883(14) 0.09776(9) 0.0270(3) Uani 1 1 d .
C8 C 0.30696(15) 0.56923(14) 0.04252(9) 0.0286(3) Uani 1 1 d .
C12 C 0.38948(16) 0.78638(15) 0.08292(10) 0.0330(3) Uani 1 1 d .
H12 H 0.4224 0.8358 0.1286 0.040 Uiso 1 1 calc R
C4 C 0.22893(16) 0.18717(15) 0.15371(11) 0.0342(3) Uani 1 1 d .
H4 H 0.1978 0.1006 0.1415 0.041 Uiso 1 1 calc R
C5 C 0.23713(16) 0.30287(15) 0.07930(10) 0.0343(3) Uani 1 1 d .
H5 H 0.2109 0.2962 0.0169 0.041 Uiso 1 1 calc R
C13 C 0.35609(14) 0.64660(14) 0.10669(9) 0.0271(3) Uani 1 1 d .
C11 C 0.37217(17) 0.85128(16) -0.01201(11) 0.0369(3) Uani 1 1 d .
H11 H 0.3935 0.9478 -0.0319 0.044 Uiso 1 1 calc R
C9 C 0.29102(17) 0.63732(16) -0.05249(10) 0.0357(3) Uani 1 1 d .
H9 H 0.2581 0.5882 -0.0983 0.043 Uiso 1 1 calc R
C10 C 0.32427(18) 0.77751(17) -0.07812(10) 0.0389(3) Uani 1 1 d .
H10 H 0.3142 0.8246 -0.1425 0.047 Uiso 1 1 calc R
C20 C 0.25903(14) 0.17285(12) 0.56152(9) 0.0228(2) Uani 1 1 d .
C25 C 0.35228(14) 0.14930(12) 0.63401(9) 0.0242(2) Uani 1 1 d .
C14 C 0.56799(13) 0.35807(12) 0.34884(8) 0.0215(2) Uani 1 1 d .
C19 C 0.62753(14) 0.49084(13) 0.32329(9) 0.0249(2) Uani 1 1 d .
H19 H 0.5596 0.5737 0.3274 0.030 Uiso 1 1 calc R
C15 C 0.66929(15) 0.23711(13) 0.34174(10) 0.0268(3) Uani 1 1 d .
H15 H 0.6297 0.1462 0.3595 0.032 Uiso 1 1 calc R
C27 C 0.52552(15) 0.14812(14) 0.60179(10) 0.0297(3) Uani 1 1 d .
H27A H 0.5708 0.1415 0.6613 0.045 Uiso 1 1 calc R
H27B H 0.5541 0.2355 0.5573 0.045 Uiso 1 1 calc R
H27C H 0.5645 0.0666 0.5659 0.045 Uiso 1 1 calc R
C18 C 0.78629(15) 0.50233(14) 0.29169(10) 0.0293(3) Uani 1 1 d .
H18 H 0.8268 0.5929 0.2753 0.035 Uiso 1 1 calc R
C21 C 0.09693(14) 0.16947(13) 0.59474(9) 0.0256(3) Uani 1 1 d .
C22 C 0.03251(15) 0.14837(14) 0.69737(10) 0.0289(3) Uani 1 1 d .
H22 H -0.0767 0.1484 0.7188 0.035 Uiso 1 1 calc R
C24 C 0.28253(15) 0.12681(13) 0.73565(9) 0.0277(3) Uani 1 1 d .
H24 H 0.3464 0.1105 0.7837 0.033 Uiso 1 1 calc R
C23 C 0.12309(16) 0.12720(14) 0.76970(10) 0.0298(3) Uani 1 1 d .
C17 C 0.88515(15) 0.38152(14) 0.28413(10) 0.0305(3) Uani 1 1 d .
H17 H 0.9934 0.3897 0.2618 0.037 Uiso 1 1 calc R
C16 C 0.82738(15) 0.24909(14) 0.30881(10) 0.0304(3) Uani 1 1 d .
H16 H 0.8957 0.1666 0.3032 0.036 Uiso 1 1 calc R
C26 C -0.00533(16) 0.18896(15) 0.51902(11) 0.0329(3) Uani 1 1 d .
H26A H -0.1109 0.1669 0.5533 0.049 Uiso 1 1 calc R
H26B H 0.0342 0.1255 0.4680 0.049 Uiso 1 1 calc R
H26C H -0.0058 0.2871 0.4865 0.049 Uiso 1 1 calc R
C28 C 0.05175(19) 0.1067(2) 0.88068(11) 0.0459(4) Uani 1 1 d .
H28A H -0.0410 0.1711 0.8942 0.069 Uiso 1 1 calc R
H28B H 0.1264 0.1270 0.9186 0.069 Uiso 1 1 calc R
H28C H 0.0235 0.0088 0.9013 0.069 Uiso 1 1 calc R
O1 O 0.36612(10) 0.56503(9) 0.19748(6) 0.0266(2) Uani 1 1 d .
N1 N 0.32473(13) 0.19028(11) 0.45829(8) 0.0268(2) Uani 1 1 d .

loop_
_atom_site_aniso_label
_atom_site_aniso_U_11
_atom_site_aniso_U_22
_atom_site_aniso_U_33
_atom_site_aniso_U_23
_atom_site_aniso_U_13
_atom_site_aniso_U_12
P1 0.02124(16) 0.02067(16) 0.02013(16) -0.00226(11) -0.00471(11) -0.00020(11)
C1 0.0307(6) 0.0253(6) 0.0270(6) -0.0060(5) -0.0032(5) 0.0029(5)
C2 0.0186(5) 0.0275(6) 0.0233(6) -0.0040(5) -0.0053(4) -0.0004(4)
C7 0.0198(5) 0.0293(6) 0.0236(6) -0.0047(5) -0.0062(4) -0.0029(5)
C3 0.0256(6) 0.0276(6) 0.0322(7) -0.0059(5) -0.0066(5) -0.0010(5)
C6 0.0241(6) 0.0355(7) 0.0228(6) -0.0053(5) -0.0074(5) -0.0002(5)
C8 0.0258(6) 0.0370(7) 0.0233(6) -0.0040(5) -0.0072(5) 0.0004(5)
C12 0.0344(7) 0.0370(7) 0.0288(7) 0.0018(5) -0.0108(5) -0.0074(6)
C4 0.0347(7) 0.0332(7) 0.0399(8) -0.0135(6) -0.0124(6) -0.0037(6)
C5 0.0364(7) 0.0412(8) 0.0305(7) -0.0122(6) -0.0136(6) -0.0013(6)
C13 0.0246(6) 0.0353(7) 0.0211(6) 0.0012(5) -0.0072(5) -0.0026(5)
C11 0.0374(7) 0.0387(8) 0.0314(7) 0.0075(6) -0.0078(6) -0.0051(6)
C9 0.0396(8) 0.0463(8) 0.0228(6) -0.0045(6) -0.0118(6) 0.0019(6)
C10 0.0423(8) 0.0482(8) 0.0229(6) 0.0048(6) -0.0086(6) 0.0022(7)
C20 0.0268(6) 0.0169(5) 0.0236(6) -0.0004(4) -0.0045(5) -0.0018(4)
C25 0.0263(6) 0.0174(5) 0.0288(6) -0.0012(4) -0.0069(5) -0.0015(4)
C14 0.0220(5) 0.0245(6) 0.0192(5) -0.0033(4) -0.0070(4) -0.0007(4)
C19 0.0255(6) 0.0234(6) 0.0274(6) -0.0043(5) -0.0091(5) 0.0004(5)
C15 0.0286(6) 0.0236(6) 0.0291(6) -0.0035(5) -0.0080(5) -0.0006(5)
C27 0.0262(6) 0.0300(6) 0.0333(7) -0.0043(5) -0.0079(5) 0.0000(5)
C18 0.0277(6) 0.0287(6) 0.0330(7) -0.0030(5) -0.0084(5) -0.0062(5)
C21 0.0272(6) 0.0218(6) 0.0281(6) -0.0013(5) -0.0073(5) -0.0022(5)
C22 0.0256(6) 0.0288(6) 0.0305(6) -0.0009(5) -0.0025(5) -0.0057(5)
C24 0.0325(7) 0.0251(6) 0.0265(6) 0.0000(5) -0.0102(5) -0.0030(5)
C23 0.0351(7) 0.0281(6) 0.0251(6) 0.0005(5) -0.0039(5) -0.0077(5)
C17 0.0219(6) 0.0379(7) 0.0329(7) -0.0059(5) -0.0077(5) -0.0014(5)
C16 0.0266(6) 0.0305(6) 0.0343(7) -0.0059(5) -0.0087(5) 0.0053(5)
C26 0.0283(6) 0.0374(7) 0.0344(7) -0.0030(6) -0.0110(5) -0.0015(5)
C28 0.0431(8) 0.0651(10) 0.0267(7) 0.0008(7) -0.0018(6) -0.0134(8)
O1 0.0310(5) 0.0294(5) 0.0216(4) 0.0014(3) -0.0109(3) -0.0069(4)
N1 0.0313(6) 0.0224(5) 0.0247(5) -0.0016(4) -0.0030(4) -0.0009(4)

loop_
_atom_type_symbol
_atom_type_description
_atom_type_scat_dispersion_real
_atom_type_scat_dispersion_imag
_atom_type_scat_source
C C 0.0033 0.0016 'International Tables Vol C Tables 4.2.6.8 and 6.1.1.4'
H H 0.0000 0.0000 'International Tables Vol C Tables 4.2.6.8 and 6.1.1.4'
N N 0.0061 0.0033 'International Tables Vol C Tables 4.2.6.8 and 6.1.1.4'
O O 0.0106 0.0060 'International Tables Vol C Tables 4.2.6.8 and 6.1.1.4'
P P 0.1023 0.0942 'International Tables Vol C Tables 4.2.6.8 and 6.1.1.4'

loop_
_geom_angle_atom_site_label_1
_geom_angle_atom_site_label_2
_geom_angle_atom_site_label_3
_geom_angle
N1 P1 C1 116.18(6)
N1 P1 C2 109.21(6)
C1 P1 C2 106.57(6)
N1 P1 C14 114.35(6)
C1 P1 C14 107.46(6)
C2 P1 C14 101.85(5)
P1 C1 H1A 109.5
P1 C1 H1B 109.5
H1A C1 H1B 109.5
P1 C1 H1C 109.5
H1A C1 H1C 109.5
H1B C1 H1C 109.5
C7 C2 C3 115.55(11)
C7 C2 P1 122.99(9)
C3 C2 P1 121.45(9)
O1 C7 C2 124.12(10)
O1 C7 C6 111.70(11)
C2 C7 C6 124.17(11)
C2 C3 C4 121.56(12)
C2 C3 H3 119.2
C4 C3 H3 119.2
C5 C6 C7 118.61(12)
C5 C6 C8 135.86(12)
C7 C6 C8 105.53(11)
C13 C8 C9 118.24(13)
C13 C8 C6 105.66(11)
C9 C8 C6 136.10(13)
C13 C12 C11 116.17(13)
C13 C12 H12 121.9
C11 C12 H12 121.9
C5 C4 C3 121.30(12)
C5 C4 H4 119.4
C3 C4 H4 119.4
C4 C5 C6 118.82(12)
C4 C5 H5 120.6
C6 C5 H5 120.6
C12 C13 O1 124.35(12)
C12 C13 C8 124.24(12)
O1 C13 C8 111.41(11)
C10 C11 C12 121.24(14)
C10 C11 H11 119.4
C12 C11 H11 119.4
C10 C9 C8 118.56(13)
C10 C9 H9 120.7
C8 C9 H9 120.7
C9 C10 C11 121.56(13)
C9 C10 H10 119.2
C11 C10 H10 119.2
N1 C20 C25 121.25(11)
N1 C20 C21 119.96(11)
C25 C20 C21 118.67(11)
C24 C25 C20 119.39(11)
C24 C25 C27 120.20(11)
C20 C25 C27 120.41(11)
C19 C14 C15 119.26(11)
C19 C14 P1 124.07(9)
C15 C14 P1 116.62(9)
C18 C19 C14 120.15(11)
C18 C19 H19 119.9
C14 C19 H19 119.9
C16 C15 C14 120.39(12)
C16 C15 H15 119.8
C14 C15 H15 119.8
C25 C27 H27A 109.5
C25 C27 H27B 109.5
H27A C27 H27B 109.5
C25 C27 H27C 109.5
H27A C27 H27C 109.5
H27B C27 H27C 109.5
C17 C18 C19 119.94(12)
C17 C18 H18 120.0
C19 C18 H18 120.0
C22 C21 C20 119.75(11)
C22 C21 C26 120.32(12)
C20 C21 C26 119.93(11)
C21 C22 C23 122.11(12)
C21 C22 H22 118.9
C23 C22 H22 118.9
C23 C24 C25 122.66(12)
C23 C24 H24 118.7
C25 C24 H24 118.7
C24 C23 C22 117.38(12)
C24 C23 C28 121.03(13)
C22 C23 C28 121.59(13)
C16 C17 C18 120.45(12)
C16 C17 H17 119.8
C18 C17 H17 119.8
C17 C16 C15 119.80(12)
C17 C16 H16 120.1
C15 C16 H16 120.1
C21 C26 H26A 109.5
C21 C26 H26B 109.5
H26A C26 H26B 109.5
C21 C26 H26C 109.5
H26A C26 H26C 109.5
H26B C26 H26C 109.5
C23 C28 H28A 109.5
C23 C28 H28B 109.5
H28A C28 H28B 109.5
C23 C28 H28C 109.5
H28A C28 H28C 109.5
H28B C28 H28C 109.5
C7 O1 C13 105.69(9)
C20 N1 P1 128.40(9)

loop_
_geom_bond_atom_site_label_1
_geom_bond_atom_site_label_2
_geom_bond_distance
P1 N1 1.5560(10)
P1 C1 1.8038(12)
P1 C2 1.8101(12)
P1 C14 1.8161(12)
C1 H1A 0.9800
C1 H1B 0.9800
C1 H1C 0.9800
C2 C7 1.3958(17)
C2 C3 1.3966(17)
C7 O1 1.3785(15)
C7 C6 1.3974(16)
C3 C4 1.3969(19)
C3 H3 0.9500
C6 C5 1.3924(19)
C6 C8 1.4524(18)
C8 C13 1.3964(18)
C8 C9 1.4006(18)
C12 C13 1.3769(19)
C12 C11 1.3935(18)
C12 H12 0.9500
C4 C5 1.388(2)
C4 H4 0.9500
C5 H5 0.9500
C13 O1 1.3863(14)
C11 C10 1.390(2)
C11 H11 0.9500
C9 C10 1.382(2)
C9 H9 0.9500
C10 H10 0.9500
C20 N1 1.4013(16)
C20 C25 1.4124(17)
C20 C21 1.4141(17)
C25 C24 1.3911(18)
C25 C27 1.5047(17)
C14 C19 1.3933(17)
C14 C15 1.3979(17)
C19 C18 1.3920(18)
C19 H19 0.9500
C15 C16 1.3885(18)
C15 H15 0.9500
C27 H27A 0.9800
C27 H27B 0.9800
C27 H27C 0.9800
C18 C17 1.3853(19)
C18 H18 0.9500
C21 C22 1.3923(18)
C21 C26 1.5080(18)
C22 C23 1.3937(19)
C22 H22 0.9500
C24 C23 1.3906(19)
C24 H24 0.9500
C23 C28 1.5080(19)
C17 C16 1.3834(19)
C17 H17 0.9500
C16 H16 0.9500
C26 H26A 0.9800
C26 H26B 0.9800
C26 H26C 0.9800
C28 H28A 0.9800
C28 H28B 0.9800
C28 H28C 0.9800

loop_
_geom_torsion_atom_site_label_1
_geom_torsion_atom_site_label_2
_geom_torsion_atom_site_label_3
_geom_torsion_atom_site_label_4
_geom_torsion
N1 P1 C2 C7 174.58(10)
C1 P1 C2 C7 48.34(11)
C14 P1 C2 C7 -64.14(11)
N1 P1 C2 C3 -6.75(12)
C1 P1 C2 C3 -132.99(10)
C14 P1 C2 C3 114.53(10)
C3 C2 C7 O1 179.89(11)
P1 C2 C7 O1 -1.37(17)
C3 C2 C7 C6 1.12(18)
P1 C2 C7 C6 179.85(9)
C7 C2 C3 C4 -0.40(18)
P1 C2 C3 C4 -179.15(10)
O1 C7 C6 C5 -179.88(11)
C2 C7 C6 C5 -0.97(19)
O1 C7 C6 C8 -0.13(14)
C2 C7 C6 C8 178.78(11)
C5 C6 C8 C13 179.69(15)
C7 C6 C8 C13 0.00(14)
C5 C6 C8 C9 -0.1(3)
C7 C6 C8 C9 -179.81(15)
C2 C3 C4 C5 -0.4(2)
C3 C4 C5 C6 0.6(2)
C7 C6 C5 C4 0.1(2)
C8 C6 C5 C4 -179.59(14)
C11 C12 C13 O1 -179.78(12)
C11 C12 C13 C8 -0.2(2)
C9 C8 C13 C12 0.3(2)
C6 C8 C13 C12 -179.55(13)
C9 C8 C13 O1 179.98(11)
C6 C8 C13 O1 0.12(14)
C13 C12 C11 C10 -0.2(2)
C13 C8 C9 C10 -0.1(2)
C6 C8 C9 C10 179.68(15)
C8 C9 C10 C11 -0.2(2)
C12 C11 C10 C9 0.4(2)
N1 C20 C25 C24 -177.40(11)
C21 C20 C25 C24 -1.48(17)
N1 C20 C25 C27 2.44(17)
C21 C20 C25 C27 178.36(11)
N1 P1 C14 C19 -151.93(10)
C1 P1 C14 C19 -21.38(12)
C2 P1 C14 C19 90.42(11)
N1 P1 C14 C15 30.54(11)
C1 P1 C14 C15 161.08(9)
C2 P1 C14 C15 -87.11(10)
C15 C14 C19 C18 -0.40(18)
P1 C14 C19 C18 -177.87(9)
C19 C14 C15 C16 -0.52(18)
P1 C14 C15 C16 177.14(10)
C14 C19 C18 C17 1.00(19)
N1 C20 C21 C22 178.30(11)
C25 C20 C21 C22 2.32(17)
N1 C20 C21 C26 -1.81(17)
C25 C20 C21 C26 -177.78(11)
C20 C21 C22 C23 -1.38(19)
C26 C21 C22 C23 178.73(12)
C20 C25 C24 C23 -0.36(19)
C27 C25 C24 C23 179.80(12)
C25 C24 C23 C22 1.33(19)
C25 C24 C23 C28 -178.14(13)
C21 C22 C23 C24 -0.44(19)
C21 C22 C23 C28 179.03(13)
C19 C18 C17 C16 -0.7(2)
C18 C17 C16 C15 -0.2(2)
C14 C15 C16 C17 0.84(19)
C2 C7 O1 C13 -178.71(11)
C6 C7 O1 C13 0.20(13)
C12 C13 O1 C7 179.47(13)
C8 C13 O1 C7 -0.20(13)
C25 C20 N1 P1 -92.32(14)
C21 C20 N1 P1 91.81(14)
C1 P1 N1 C20 -19.01(14)
C2 P1 N1 C20 -139.53(11)
C14 P1 N1 C20 107.11(11)
